data_7063941
loop_
_publ_author_name
'Leitner, Zden\<ek'
'C\'isa\<rov\'a, Ivana'
'Kalb\'a\<cov\'a Vejpravov\'a, Jana'
'\<St\<epni\<cka, Petr'

_publ_section_title
;
 Synthesis and coordination behaviour of a protic phosphinoferrocene
 amidine
;
_journal_issue 36
_journal_name_full 'New Journal of Chemistry'
_journal_page_first 15723
_journal_page_last 15735
_journal_paper_doi 10.1039/D5NJ02886H
_journal_volume 49
_journal_year 2025
_chemical_formula_moiety 'C26 H27 Cl2 Fe N2 P Pd, C H2 Cl2'
_chemical_formula_sum 'C27 H29 Cl4 Fe N2 P Pd'
_chemical_formula_weight 716.54
_space_group_crystal_system triclinic
_space_group_IT_number 2
_space_group_name_Hall '-P 1'
_space_group_name_H-M_alt 'P -1'
_atom_sites_solution_hydrogens mixed
_atom_sites_solution_primary direct
_atom_sites_solution_secondary difmap
_audit_creation_method SHELXL-2017/1
_audit_update_record
;
2025-07-02 deposited with the CCDC.	2025-08-04 downloaded from the CCDC.
;
_cell_angle_alpha 84.853(2)
_cell_angle_beta 83.515(2)
_cell_angle_gamma 67.826(2)
_cell_formula_units_Z 4
_cell_length_a 11.1700(7)
_cell_length_b 12.9090(7)
_cell_length_c 21.5516(13)
_cell_measurement_reflns_used 9345
_cell_measurement_temperature 120(2)
_cell_measurement_theta_max 27.44
_cell_measurement_theta_min 2.27
_cell_volume 2855.6(3)
_computing_cell_refinement 'SAINT V8.40B (Bruker AXS LLC, 2019)'
_computing_data_collection 'Bruker Instrument Service v8.5.0.27 Release'
_computing_data_reduction 'SAINT V8.40B (Bruker AXS LLC, 2019)'
_computing_molecular_graphics 'PLATON (Spek, 2017)'
_computing_publication_material 'PLATON (Spek, 2017)'
_computing_structure_refinement 'SHELXL-2017/1 (Sheldrick, 2017)'
_computing_structure_solution 'SHELXT 2018 (Sheldrick, 2018)'
_diffrn_ambient_temperature 120(2)
_diffrn_measured_fraction_theta_full 0.996
_diffrn_measured_fraction_theta_max 0.995
_diffrn_measurement_device_type 'Bruker D8 VENTURE Kappa Duo'
_diffrn_measurement_method '\f and \w scans'
_diffrn_radiation_monochromator 'Quazar Mo multilayer optic'
_diffrn_radiation_source 'I\mS micro-focus sealed tube'
_diffrn_radiation_type MoK\a
_diffrn_radiation_wavelength 0.71073
_diffrn_reflns_av_R_equivalents 0.0197
_diffrn_reflns_av_unetI/netI 0.0183
_diffrn_reflns_Laue_measured_fraction_full 0.996
_diffrn_reflns_Laue_measured_fraction_max 0.995
_diffrn_reflns_limit_h_max 14
_diffrn_reflns_limit_h_min -14
_diffrn_reflns_limit_k_max 16
_diffrn_reflns_limit_k_min -14
_diffrn_reflns_limit_l_max 27
_diffrn_reflns_limit_l_min -27
_diffrn_reflns_number 52005
_diffrn_reflns_point_group_measured_fraction_full 0.996
_diffrn_reflns_point_group_measured_fraction_max 0.995
_diffrn_reflns_theta_full 25.242
_diffrn_reflns_theta_max 27.487
_diffrn_reflns_theta_min 2.077
_exptl_absorpt_coefficient_mu 1.588
_exptl_absorpt_correction_T_max 0.80
_exptl_absorpt_correction_T_min 0.73
_exptl_absorpt_correction_type multi-scan
_exptl_absorpt_process_details
;
Krause, L., Herbst-Irmer, R., Sheldrick, G. M., Stalke, D. (2015).
J. Appl. Cryst. 48, 3-10.
;
_exptl_crystal_colour red
_exptl_crystal_density_diffrn 1.667
_exptl_crystal_description prism
_exptl_crystal_F_000 1440
_exptl_crystal_size_max 0.22
_exptl_crystal_size_mid 0.16
_exptl_crystal_size_min 0.15
_refine_diff_density_max 0.851
_refine_diff_density_min -0.756
_refine_diff_density_rms 0.072
_refine_ls_extinction_method none
_refine_ls_goodness_of_fit_ref 1.152
_refine_ls_hydrogen_treatment constr
_refine_ls_matrix_type full
_refine_ls_number_parameters 653
_refine_ls_number_reflns 13025
_refine_ls_number_restraints 0
_refine_ls_restrained_S_all 1.152
_refine_ls_R_factor_all 0.0306
_refine_ls_R_factor_gt 0.0278
_refine_ls_shift/su_max 0.002
_refine_ls_shift/su_mean 0.000
_refine_ls_structure_factor_coef Fsqd
_refine_ls_weighting_details 'w=1/[\s^2^(Fo^2^)+(0.0106P)^2^+4.9456P] where P=(Fo^2^+2Fc^2^)/3'
_refine_ls_weighting_scheme calc
_refine_ls_wR_factor_gt 0.0587
_refine_ls_wR_factor_ref 0.0597
_reflns_Friedel_coverage 0.000
_reflns_number_gt 12190
_reflns_number_total 13025
_reflns_threshold_expression 'I > 2\s(I)'
_cod_data_source_file d5nj02886h2.cif
_cod_data_source_block zl268
_cod_depositor_comments 'Adding full bibliography for 7063939--7063948.cif.'
_cod_database_code 7063941
_shelx_shelxl_version_number 2017/1
_shelx_space_group_comment
;
The symmetry employed for this shelxl refinement is uniquely defined
by the following loop, which should always be used as a source of
symmetry information in preference to the above space-group names.
They are only intended as comments.
;
_shelx_estimated_absorpt_t_min 0.721
_shelx_estimated_absorpt_t_max 0.797

loop_
_space_group_symop_operation_xyz
'x, y, z'
'-x, -y, -z'

loop_
_atom_site_label
_atom_site_type_symbol
_atom_site_fract_x
_atom_site_fract_y
_atom_site_fract_z
_atom_site_U_iso_or_equiv
_atom_site_adp_type
_atom_site_occupancy
_atom_site_site_symmetry_order
_atom_site_calc_flag
_atom_site_refinement_flags_posn
_atom_site_refinement_flags_adp
_atom_site_refinement_flags_occupancy
_atom_site_disorder_assembly
_atom_site_disorder_group
Pd1 Pd 0.53745(2) 0.53674(2) 0.67128(2) 0.01319(4) Uani 1 1 d . . . . .
Cl1 Cl 0.43354(6) 0.44355(5) 0.74401(3) 0.02442(12) Uani 1 1 d . . . . .
Cl2 Cl 0.62981(6) 0.38007(5) 0.61410(3) 0.02115(11) Uani 1 1 d . . . . .
Fe1 Fe 0.33408(3) 0.84586(3) 0.62408(2) 0.01596(7) Uani 1 1 d . . . . .
P1 P 0.61751(5) 0.63501(5) 0.59767(3) 0.01376(11) Uani 1 1 d . . . . .
N1 N 0.46381(18) 0.66950(15) 0.72771(8) 0.0152(4) Uani 1 1 d . . . . .
N2 N 0.5897(2) 0.57333(17) 0.80772(9) 0.0217(4) Uani 1 1 d . . . . .
H2N H 0.614488 0.515502 0.785053 0.026 Uiso 1 1 d R U . . .
C1 C 0.3630(2) 0.77102(19) 0.71104(10) 0.0164(4) Uani 1 1 d . . . . .
C2 C 0.2395(2) 0.7813(2) 0.69409(11) 0.0223(5) Uani 1 1 d . . . . .
H2 H 0.210128 0.721895 0.691291 0.027 Uiso 1 1 calc R U . . .
C3 C 0.1679(2) 0.8978(2) 0.68207(11) 0.0244(5) Uani 1 1 d . . . . .
H3 H 0.081978 0.929481 0.669680 0.029 Uiso 1 1 calc R U . . .
C4 C 0.2460(2) 0.9584(2) 0.69165(11) 0.0225(5) Uani 1 1 d . . . . .
H4 H 0.221609 1.037359 0.686884 0.027 Uiso 1 1 calc R U . . .
C5 C 0.3679(2) 0.88023(19) 0.70970(10) 0.0188(5) Uani 1 1 d . . . . .
H5 H 0.439088 0.897574 0.719092 0.023 Uiso 1 1 calc R U . . .
C6 C 0.4863(2) 0.75185(19) 0.56824(10) 0.0172(4) Uani 1 1 d . . . . .
C7 C 0.3688(2) 0.7455(2) 0.55140(11) 0.0242(5) Uani 1 1 d . . . . .
H7 H 0.350269 0.679441 0.551766 0.029 Uiso 1 1 calc R U . . .
C8 C 0.2851(3) 0.8558(2) 0.53404(12) 0.0309(6) Uani 1 1 d . . . . .
H8 H 0.200594 0.876078 0.520748 0.037 Uiso 1 1 calc R U . . .
C9 C 0.3483(3) 0.9300(2) 0.53983(11) 0.0301(6) Uani 1 1 d . . . . .
H9 H 0.313290 1.008696 0.531300 0.036 Uiso 1 1 calc R U . . .
C10 C 0.4728(2) 0.8679(2) 0.56048(11) 0.0223(5) Uani 1 1 d . . . . .
H10 H 0.535840 0.897215 0.567864 0.027 Uiso 1 1 calc R U . . .
C11 C 0.5013(2) 0.66331(19) 0.78369(10) 0.0172(4) Uani 1 1 d . . . . .
H11 H 0.462840 0.727018 0.808309 0.021 Uiso 1 1 calc R U . . .
C12 C 0.7055(2) 0.56294(18) 0.52823(10) 0.0169(4) Uani 1 1 d . . . . .
C13 C 0.6456(2) 0.5759(2) 0.47357(11) 0.0221(5) Uani 1 1 d . . . . .
H13 H 0.557330 0.624153 0.471866 0.026 Uiso 1 1 calc R U . . .
C14 C 0.7143(3) 0.5184(2) 0.42110(12) 0.0264(5) Uani 1 1 d . . . . .
H14 H 0.673455 0.528974 0.383443 0.032 Uiso 1 1 calc R U . . .
C15 C 0.8410(2) 0.4466(2) 0.42384(12) 0.0252(5) Uani 1 1 d . . . . .
H15 H 0.887598 0.406857 0.388221 0.030 Uiso 1 1 calc R U . . .
C16 C 0.9011(2) 0.4322(2) 0.47868(12) 0.0266(5) Uani 1 1 d . . . . .
H16 H 0.988736 0.382446 0.480537 0.032 Uiso 1 1 calc R U . . .
C17 C 0.8335(2) 0.4901(2) 0.53071(12) 0.0226(5) Uani 1 1 d . . . . .
H17 H 0.874869 0.479868 0.568180 0.027 Uiso 1 1 calc R U . . .
C18 C 0.7249(2) 0.69642(18) 0.62267(11) 0.0178(4) Uani 1 1 d . . . . .
C19 C 0.7818(2) 0.7538(2) 0.57824(12) 0.0237(5) Uani 1 1 d . . . . .
H19 H 0.765530 0.758794 0.535532 0.028 Uiso 1 1 calc R U . . .
C20 C 0.8619(3) 0.8036(2) 0.59660(15) 0.0314(6) Uani 1 1 d . . . . .
H20 H 0.900775 0.842231 0.566409 0.038 Uiso 1 1 calc R U . . .
C21 C 0.8851(3) 0.7969(2) 0.65863(15) 0.0350(7) Uani 1 1 d . . . . .
H21 H 0.940081 0.830889 0.671001 0.042 Uiso 1 1 calc R U . . .
C22 C 0.8291(3) 0.7411(3) 0.70270(14) 0.0333(6) Uani 1 1 d . . . . .
H22 H 0.844764 0.737422 0.745405 0.040 Uiso 1 1 calc R U . . .
C23 C 0.7494(2) 0.6902(2) 0.68479(12) 0.0240(5) Uani 1 1 d . . . . .
H23 H 0.711659 0.651000 0.715244 0.029 Uiso 1 1 calc R U . . .
C24 C 0.6321(3) 0.5649(2) 0.87081(11) 0.0233(5) Uani 1 1 d . . . . .
H24 H 0.570658 0.630692 0.893923 0.028 Uiso 1 1 calc R U . . .
C25 C 0.6240(5) 0.4603(3) 0.90443(15) 0.0589(11) Uani 1 1 d . . . . .
H25A H 0.534681 0.463243 0.906233 0.088 Uiso 1 1 calc R U . . .
H25B H 0.649544 0.454739 0.946999 0.088 Uiso 1 1 calc R U . . .
H25C H 0.682294 0.394783 0.881986 0.088 Uiso 1 1 calc R U . . .
C26 C 0.7642(3) 0.5694(4) 0.86657(16) 0.0505(9) Uani 1 1 d . . . . .
H26A H 0.825385 0.507254 0.842529 0.076 Uiso 1 1 calc R U . . .
H26B H 0.791958 0.563409 0.908724 0.076 Uiso 1 1 calc R U . . .
H26C H 0.762076 0.640657 0.845661 0.076 Uiso 1 1 calc R U . . .
Pd51 Pd 0.34541(2) 0.01386(2) 0.85127(2) 0.01388(4) Uani 1 1 d . . . . .
Cl51 Cl 0.56411(5) -0.11052(5) 0.83470(3) 0.01954(11) Uani 1 1 d . . . . .
Cl52 Cl 0.28280(6) -0.13182(5) 0.88718(3) 0.02221(12) Uani 1 1 d . . . . .
Fe51 Fe 0.27605(3) 0.24307(3) 0.95967(2) 0.01688(7) Uani 1 1 d . . . . .
P51 P 0.13872(6) 0.13966(5) 0.86367(3) 0.01615(11) Uani 1 1 d . . . . .
N51 N 0.41451(18) 0.13996(15) 0.83647(9) 0.0161(4) Uani 1 1 d . . . . .
N52 N 0.4572(2) 0.13003(17) 0.72990(9) 0.0235(4) Uani 1 1 d . . . . .
H52N H 0.416628 0.075475 0.732313 0.028 Uiso 1 1 d R U . . .
C51 C 0.4241(2) 0.18742(19) 0.89140(11) 0.0175(4) Uani 1 1 d . . . . .
C52 C 0.4593(2) 0.1248(2) 0.94880(11) 0.0199(5) Uani 1 1 d . . . . .
H52 H 0.483120 0.046166 0.955718 0.024 Uiso 1 1 calc R U . . .
C53 C 0.4525(2) 0.2015(2) 0.99403(11) 0.0233(5) Uani 1 1 d . . . . .
H53 H 0.470517 0.183023 1.036524 0.028 Uiso 1 1 calc R U . . .
C54 C 0.4140(3) 0.3100(2) 0.96429(11) 0.0233(5) Uani 1 1 d . . . . .
H54 H 0.402678 0.376784 0.983619 0.028 Uiso 1 1 calc R U . . .
C55 C 0.3951(2) 0.3031(2) 0.90081(11) 0.0207(5) Uani 1 1 d . . . . .
H55 H 0.368404 0.363639 0.870497 0.025 Uiso 1 1 calc R U . . .
C56 C 0.1253(2) 0.2127(2) 0.93268(11) 0.0190(5) Uani 1 1 d . . . . .
C57 C 0.1619(2) 0.1555(2) 0.99148(11) 0.0227(5) Uani 1 1 d . . . . .
H57 H 0.190663 0.076852 1.000189 0.027 Uiso 1 1 calc R U . . .
C58 C 0.1474(3) 0.2373(2) 1.03466(11) 0.0273(6) Uani 1 1 d . . . . .
H58 H 0.164634 0.222728 1.077398 0.033 Uiso 1 1 calc R U . . .
C59 C 0.1029(3) 0.3441(2) 1.00305(12) 0.0286(6) Uani 1 1 d . . . . .
H59 H 0.085681 0.413399 1.021006 0.034 Uiso 1 1 calc R U . . .
C60 C 0.0882(2) 0.3304(2) 0.93981(12) 0.0234(5) Uani 1 1 d . . . . .
H60 H 0.059293 0.388382 0.908280 0.028 Uiso 1 1 calc R U . . .
C61 C 0.4625(2) 0.16975(19) 0.78334(11) 0.0190(5) Uani 1 1 d . . . . .
H61 H 0.503241 0.222477 0.782946 0.023 Uiso 1 1 calc R U . . .
C62 C 0.0068(2) 0.0888(2) 0.87379(11) 0.0206(5) Uani 1 1 d . . . . .
C63 C -0.1002(2) 0.1373(2) 0.91627(12) 0.0248(5) Uani 1 1 d . . . . .
H63 H -0.098018 0.188274 0.944905 0.030 Uiso 1 1 calc R U . . .
C64 C -0.2098(3) 0.1109(2) 0.91656(13) 0.0300(6) Uani 1 1 d . . . . .
H64 H -0.282660 0.144342 0.945337 0.036 Uiso 1 1 calc R U . . .
C65 C -0.2137(3) 0.0365(2) 0.87535(13) 0.0307(6) Uani 1 1 d . . . . .
H65 H -0.289331 0.019477 0.875497 0.037 Uiso 1 1 calc R U . . .
C66 C -0.1069(3) -0.0132(2) 0.83377(13) 0.0282(6) Uani 1 1 d . . . . .
H66 H -0.109274 -0.064802 0.805610 0.034 Uiso 1 1 calc R U . . .
C67 C 0.0036(2) 0.0121(2) 0.83313(12) 0.0239(5) Uani 1 1 d . . . . .
H67 H 0.076932 -0.022857 0.804927 0.029 Uiso 1 1 calc R U . . .
C68 C 0.0837(2) 0.25055(19) 0.80198(11) 0.0200(5) Uani 1 1 d . . . . .
C69 C -0.0302(3) 0.2694(2) 0.77390(12) 0.0274(5) Uani 1 1 d . . . . .
H69 H -0.078304 0.222753 0.785679 0.033 Uiso 1 1 calc R U . . .
C70 C -0.0731(3) 0.3561(2) 0.72884(13) 0.0329(6) Uani 1 1 d . . . . .
H70 H -0.151463 0.369404 0.710576 0.039 Uiso 1 1 calc R U . . .
C71 C -0.0024(3) 0.4233(2) 0.71040(12) 0.0317(6) Uani 1 1 d . . . . .
H71 H -0.031052 0.481135 0.678778 0.038 Uiso 1 1 calc R U . . .
C72 C 0.1092(3) 0.4061(2) 0.73792(12) 0.0266(5) Uani 1 1 d . . . . .
H72 H 0.157644 0.452270 0.725403 0.032 Uiso 1 1 calc R U . . .
C73 C 0.1513(2) 0.3210(2) 0.78407(11) 0.0232(5) Uani 1 1 d . . . . .
H73 H 0.227280 0.310936 0.803647 0.028 Uiso 1 1 calc R U . . .
C74 C 0.5192(3) 0.1559(2) 0.67008(12) 0.0304(6) Uani 1 1 d . . . . .
H74 H 0.528293 0.229629 0.672219 0.036 Uiso 1 1 calc R U . . .
C75 C 0.6517(4) 0.0675(4) 0.65747(19) 0.0641(11) Uani 1 1 d . . . . .
H75A H 0.705980 0.064758 0.690753 0.096 Uiso 1 1 calc R U . . .
H75B H 0.691497 0.085616 0.617183 0.096 Uiso 1 1 calc R U . . .
H75C H 0.644165 -0.005453 0.656235 0.096 Uiso 1 1 calc R U . . .
C76 C 0.4326(4) 0.1655(3) 0.61937(14) 0.0474(9) Uani 1 1 d . . . . .
H76A H 0.421542 0.094137 0.617395 0.071 Uiso 1 1 calc R U . . .
H76B H 0.472189 0.183879 0.579096 0.071 Uiso 1 1 calc R U . . .
H76C H 0.347777 0.224788 0.628612 0.071 Uiso 1 1 calc R U . . .
C1S C -0.0364(4) 0.1974(3) 0.6044(2) 0.0564(10) Uani 1 1 d . . . . .
H1S1 H -0.112850 0.262770 0.591891 0.068 Uiso 1 1 calc R U . . .
H1S2 H -0.050749 0.180569 0.649692 0.068 Uiso 1 1 calc R U . . .
Cl1S Cl 0.10150(8) 0.23162(7) 0.59058(4) 0.04627(19) Uani 1 1 d . . . . .
Cl2S Cl -0.02309(8) 0.08157(8) 0.56309(4) 0.0533(2) Uani 1 1 d . . . . .
C2S C 0.1808(5) -0.3336(4) 0.8564(2) 0.0729(14) Uani 1 1 d . . . . .
H2S1 H 0.148713 -0.251332 0.859447 0.087 Uiso 1 1 calc R U . . .
H2S2 H 0.259016 -0.355389 0.826412 0.087 Uiso 1 1 calc R U . . .
Cl3S Cl 0.22460(10) -0.39658(8) 0.92880(5) 0.0599(2) Uani 1 1 d . . . . .
Cl4S Cl 0.06347(8) -0.36743(9) 0.82741(5) 0.0578(3) Uani 1 1 d . . . . .

loop_
_atom_site_aniso_label
_atom_site_aniso_U_11
_atom_site_aniso_U_22
_atom_site_aniso_U_33
_atom_site_aniso_U_23
_atom_site_aniso_U_13
_atom_site_aniso_U_12
Pd1 0.01543(8) 0.01133(8) 0.01286(8) -0.00078(6) -0.00147(6) -0.00492(6)
Cl1 0.0371(3) 0.0210(3) 0.0190(3) 0.0000(2) 0.0032(2) -0.0168(3)
Cl2 0.0242(3) 0.0140(2) 0.0245(3) -0.0056(2) 0.0034(2) -0.0067(2)
Fe1 0.01482(15) 0.01621(16) 0.01378(15) -0.00165(12) -0.00078(12) -0.00223(12)
P1 0.0140(3) 0.0125(3) 0.0140(3) -0.0017(2) -0.0001(2) -0.0041(2)
N1 0.0170(9) 0.0141(9) 0.0140(9) -0.0011(7) -0.0005(7) -0.0056(7)
N2 0.0282(11) 0.0191(10) 0.0155(9) -0.0032(8) -0.0058(8) -0.0046(8)
C1 0.0187(11) 0.0165(11) 0.0123(10) -0.0016(8) 0.0010(8) -0.0052(9)
C2 0.0181(11) 0.0245(12) 0.0246(12) 0.0001(10) 0.0023(9) -0.0098(10)
C3 0.0163(11) 0.0287(13) 0.0216(12) -0.0003(10) 0.0033(9) -0.0025(10)
C4 0.0263(12) 0.0160(11) 0.0186(11) -0.0035(9) 0.0020(9) -0.0008(10)
C5 0.0245(12) 0.0162(11) 0.0153(11) -0.0029(8) -0.0009(9) -0.0070(9)
C6 0.0170(11) 0.0176(11) 0.0130(10) -0.0016(8) 0.0004(8) -0.0020(9)
C7 0.0221(12) 0.0278(13) 0.0194(12) -0.0084(10) -0.0042(9) -0.0034(10)
C8 0.0248(13) 0.0366(15) 0.0176(12) -0.0078(11) -0.0069(10) 0.0071(11)
C9 0.0359(15) 0.0233(13) 0.0149(11) 0.0039(10) 0.0019(10) 0.0050(11)
C10 0.0244(12) 0.0172(11) 0.0181(11) 0.0008(9) 0.0070(9) -0.0024(9)
C11 0.0203(11) 0.0168(11) 0.0159(10) -0.0018(8) 0.0000(8) -0.0086(9)
C12 0.0187(11) 0.0135(10) 0.0180(11) -0.0019(8) 0.0027(8) -0.0066(9)
C13 0.0213(12) 0.0225(12) 0.0187(11) -0.0029(9) -0.0006(9) -0.0039(10)
C14 0.0291(13) 0.0301(14) 0.0178(12) -0.0059(10) -0.0007(10) -0.0080(11)
C15 0.0270(13) 0.0256(13) 0.0220(12) -0.0090(10) 0.0082(10) -0.0098(11)
C16 0.0193(12) 0.0254(13) 0.0295(13) -0.0083(10) 0.0030(10) -0.0018(10)
C17 0.0193(12) 0.0230(12) 0.0220(12) -0.0045(9) -0.0005(9) -0.0035(10)
C18 0.0140(10) 0.0136(10) 0.0246(12) -0.0043(9) -0.0008(9) -0.0034(8)
C19 0.0226(12) 0.0198(12) 0.0274(13) -0.0049(10) 0.0062(10) -0.0080(10)
C20 0.0241(13) 0.0208(13) 0.0500(17) -0.0101(12) 0.0112(12) -0.0113(11)
C21 0.0215(13) 0.0308(15) 0.0581(19) -0.0174(13) 0.0013(12) -0.0140(11)
C22 0.0276(14) 0.0397(16) 0.0373(16) -0.0113(13) -0.0067(12) -0.0148(12)
C23 0.0202(12) 0.0267(13) 0.0256(12) -0.0030(10) -0.0027(10) -0.0087(10)
C24 0.0310(13) 0.0246(12) 0.0151(11) -0.0014(9) -0.0076(10) -0.0097(11)
C25 0.111(3) 0.062(2) 0.0302(17) 0.0226(16) -0.0317(19) -0.060(2)
C26 0.0468(19) 0.083(3) 0.0366(17) -0.0093(17) -0.0121(15) -0.0369(19)
Pd51 0.01719(8) 0.01209(8) 0.01305(8) -0.00171(6) 0.00072(6) -0.00655(6)
Cl51 0.0181(3) 0.0166(3) 0.0237(3) -0.0035(2) 0.0001(2) -0.0061(2)
Cl52 0.0245(3) 0.0164(3) 0.0282(3) -0.0010(2) 0.0021(2) -0.0116(2)
Fe51 0.02236(17) 0.01613(16) 0.01290(15) -0.00158(12) -0.00188(12) -0.00770(13)
P51 0.0174(3) 0.0159(3) 0.0150(3) -0.0030(2) -0.0003(2) -0.0059(2)
N51 0.0187(9) 0.0146(9) 0.0158(9) -0.0018(7) 0.0004(7) -0.0075(8)
N52 0.0361(12) 0.0190(10) 0.0169(10) -0.0029(8) 0.0079(9) -0.0144(9)
C51 0.0192(11) 0.0171(11) 0.0173(11) -0.0007(8) -0.0014(9) -0.0083(9)
C52 0.0216(12) 0.0203(11) 0.0191(11) 0.0025(9) -0.0037(9) -0.0096(9)
C53 0.0265(13) 0.0288(13) 0.0179(11) 0.0003(10) -0.0045(9) -0.0134(11)
C54 0.0315(13) 0.0242(12) 0.0199(12) -0.0031(9) -0.0023(10) -0.0164(11)
C55 0.0304(13) 0.0178(11) 0.0180(11) -0.0002(9) -0.0014(9) -0.0137(10)
C56 0.0175(11) 0.0225(12) 0.0169(11) -0.0061(9) 0.0007(9) -0.0067(9)
C57 0.0253(12) 0.0274(13) 0.0182(11) -0.0024(9) 0.0031(9) -0.0138(10)
C58 0.0306(14) 0.0398(15) 0.0140(11) -0.0066(10) 0.0049(10) -0.0168(12)
C59 0.0278(13) 0.0293(14) 0.0258(13) -0.0149(11) 0.0017(10) -0.0054(11)
C60 0.0196(12) 0.0217(12) 0.0252(12) -0.0065(10) -0.0035(9) -0.0019(10)
C61 0.0232(12) 0.0136(10) 0.0201(11) -0.0014(8) 0.0018(9) -0.0077(9)
C62 0.0194(11) 0.0226(12) 0.0200(11) -0.0005(9) -0.0025(9) -0.0082(10)
C63 0.0226(12) 0.0246(13) 0.0261(13) -0.0049(10) 0.0011(10) -0.0076(10)
C64 0.0208(12) 0.0324(14) 0.0349(15) -0.0020(11) 0.0045(11) -0.0096(11)
C65 0.0242(13) 0.0326(14) 0.0388(15) 0.0043(12) -0.0059(11) -0.0150(11)
C66 0.0301(14) 0.0286(14) 0.0309(14) -0.0015(11) -0.0079(11) -0.0151(11)
C67 0.0230(12) 0.0272(13) 0.0234(12) -0.0043(10) 0.0003(10) -0.0115(10)
C68 0.0235(12) 0.0172(11) 0.0160(11) -0.0045(9) -0.0004(9) -0.0032(9)
C69 0.0284(13) 0.0275(13) 0.0260(13) -0.0028(10) -0.0058(10) -0.0088(11)
C70 0.0330(15) 0.0354(15) 0.0278(14) -0.0019(11) -0.0132(11) -0.0068(12)
C71 0.0407(16) 0.0249(13) 0.0219(13) 0.0008(10) -0.0077(11) -0.0026(12)
C72 0.0333(14) 0.0205(12) 0.0231(12) -0.0006(10) -0.0009(10) -0.0074(11)
C73 0.0247(12) 0.0199(12) 0.0222(12) -0.0011(9) -0.0037(10) -0.0045(10)
C74 0.0462(16) 0.0239(13) 0.0195(12) -0.0036(10) 0.0148(11) -0.0156(12)
C75 0.050(2) 0.068(3) 0.053(2) -0.0074(19) 0.0271(18) -0.0064(19)
C76 0.079(3) 0.0432(18) 0.0214(14) 0.0022(13) 0.0020(15) -0.0276(18)
C1S 0.042(2) 0.045(2) 0.070(3) -0.0202(18) 0.0119(18) -0.0036(16)
Cl1S 0.0400(4) 0.0477(5) 0.0368(4) -0.0052(3) 0.0007(3) -0.0005(3)
Cl2S 0.0432(4) 0.0549(5) 0.0488(5) -0.0180(4) -0.0223(4) 0.0052(4)
C2S 0.092(3) 0.089(3) 0.078(3) 0.041(2) -0.054(3) -0.076(3)
Cl3S 0.0625(6) 0.0489(5) 0.0605(6) 0.0150(4) -0.0193(5) -0.0119(4)
Cl4S 0.0396(4) 0.0883(7) 0.0613(5) -0.0428(5) 0.0089(4) -0.0366(5)

loop_
_atom_type_symbol
_atom_type_description
_atom_type_scat_dispersion_real
_atom_type_scat_dispersion_imag
_atom_type_scat_source
C C 0.0033 0.0016 'International Tables Vol C Tables 4.2.6.8 and 6.1.1.4'
H H 0.0000 0.0000 'International Tables Vol C Tables 4.2.6.8 and 6.1.1.4'
Cl Cl 0.1484 0.1585 'International Tables Vol C Tables 4.2.6.8 and 6.1.1.4'
Fe Fe 0.3463 0.8444 'International Tables Vol C Tables 4.2.6.8 and 6.1.1.4'
N N 0.0061 0.0033 'International Tables Vol C Tables 4.2.6.8 and 6.1.1.4'
P P 0.1023 0.0942 'International Tables Vol C Tables 4.2.6.8 and 6.1.1.4'
Pd Pd -0.9988 1.0072 'International Tables Vol C Tables 4.2.6.8 and 6.1.1.4'

loop_
_geom_angle_atom_site_label_1
_geom_angle_atom_site_label_2
_geom_angle_atom_site_label_3
_geom_angle
_geom_angle_site_symmetry_1
_geom_angle_site_symmetry_3
_geom_angle_publ_flag
N1 Pd1 P1 91.76(5) . . ?
N1 Pd1 Cl2 175.54(5) . . ?
P1 Pd1 Cl2 90.43(2) . . ?
N1 Pd1 Cl1 87.31(5) . . ?
P1 Pd1 Cl1 174.24(2) . . ?
Cl2 Pd1 Cl1 90.91(2) . . ?
C6 Fe1 C1 105.40(9) . . ?
C6 Fe1 C7 41.48(10) . . ?
C1 Fe1 C7 117.64(10) . . ?
C6 Fe1 C10 41.78(9) . . ?
C1 Fe1 C10 125.98(10) . . ?
C7 Fe1 C10 69.48(11) . . ?
C6 Fe1 C3 162.52(10) . . ?
C1 Fe1 C3 68.57(9) . . ?
C7 Fe1 C3 125.43(11) . . ?
C10 Fe1 C3 154.82(10) . . ?
C6 Fe1 C2 123.91(10) . . ?
C1 Fe1 C2 40.86(9) . . ?
C7 Fe1 C2 105.45(11) . . ?
C10 Fe1 C2 163.05(10) . . ?
C3 Fe1 C2 40.99(10) . . ?
C6 Fe1 C4 154.30(10) . . ?
C1 Fe1 C4 68.71(9) . . ?
C7 Fe1 C4 163.74(10) . . ?
C10 Fe1 C4 120.29(10) . . ?
C3 Fe1 C4 40.56(10) . . ?
C2 Fe1 C4 68.88(10) . . ?
C6 Fe1 C5 118.32(10) . . ?
C1 Fe1 C5 41.06(9) . . ?
C7 Fe1 C5 153.04(10) . . ?
C10 Fe1 C5 107.66(10) . . ?
C3 Fe1 C5 68.63(10) . . ?
C2 Fe1 C5 69.12(10) . . ?
C4 Fe1 C5 40.85(9) . . ?
C6 Fe1 C9 69.13(10) . . ?
C1 Fe1 C9 164.57(11) . . ?
C7 Fe1 C9 68.46(11) . . ?
C10 Fe1 C9 40.56(10) . . ?
C3 Fe1 C9 120.83(10) . . ?
C2 Fe1 C9 154.12(11) . . ?
C4 Fe1 C9 109.60(10) . . ?
C5 Fe1 C9 127.69(11) . . ?
C6 Fe1 C8 69.01(10) . . ?
C1 Fe1 C8 152.98(11) . . ?
C7 Fe1 C8 40.69(10) . . ?
C10 Fe1 C8 68.33(11) . . ?
C3 Fe1 C8 108.47(11) . . ?
C2 Fe1 C8 119.02(12) . . ?
C4 Fe1 C8 127.56(10) . . ?
C5 Fe1 C8 165.02(11) . . ?
C9 Fe1 C8 40.10(12) . . ?
C6 P1 C12 104.13(10) . . ?
C6 P1 C18 104.41(11) . . ?
C12 P1 C18 103.80(11) . . ?
C6 P1 Pd1 109.20(8) . . ?
C12 P1 Pd1 117.03(7) . . ?
C18 P1 Pd1 116.86(8) . . ?
C11 N1 C1 115.41(19) . . ?
C11 N1 Pd1 121.69(15) . . ?
C1 N1 Pd1 122.76(14) . . ?
C11 N2 C24 124.0(2) . . ?
C11 N2 H2N 114.1 . . ?
C24 N2 H2N 121.5 . . ?
N1 C1 C2 125.7(2) . . ?
N1 C1 C5 125.5(2) . . ?
C2 C1 C5 108.7(2) . . ?
N1 C1 Fe1 127.01(15) . . ?
C2 C1 Fe1 69.93(13) . . ?
C5 C1 Fe1 69.92(13) . . ?
C1 C2 C3 107.1(2) . . ?
C1 C2 Fe1 69.21(13) . . ?
C3 C2 Fe1 69.29(14) . . ?
C1 C2 H2 126.5 . . ?
C3 C2 H2 126.5 . . ?
Fe1 C2 H2 126.6 . . ?
C4 C3 C2 108.8(2) . . ?
C4 C3 Fe1 70.02(14) . . ?
C2 C3 Fe1 69.72(13) . . ?
C4 C3 H3 125.6 . . ?
C2 C3 H3 125.6 . . ?
Fe1 C3 H3 126.2 . . ?
C3 C4 C5 108.1(2) . . ?
C3 C4 Fe1 69.43(14) . . ?
C5 C4 Fe1 69.58(13) . . ?
C3 C4 H4 125.9 . . ?
C5 C4 H4 125.9 . . ?
Fe1 C4 H4 126.6 . . ?
C4 C5 C1 107.3(2) . . ?
C4 C5 Fe1 69.57(13) . . ?
C1 C5 Fe1 69.02(13) . . ?
C4 C5 H5 126.4 . . ?
C1 C5 H5 126.4 . . ?
Fe1 C5 H5 126.6 . . ?
C7 C6 C10 107.4(2) . . ?
C7 C6 P1 124.16(18) . . ?
C10 C6 P1 128.36(19) . . ?
C7 C6 Fe1 69.97(13) . . ?
C10 C6 Fe1 69.93(13) . . ?
P1 C6 Fe1 122.54(12) . . ?
C8 C7 C6 107.7(2) . . ?
C8 C7 Fe1 70.53(14) . . ?
C6 C7 Fe1 68.55(13) . . ?
C8 C7 H7 126.1 . . ?
C6 C7 H7 126.1 . . ?
Fe1 C7 H7 126.4 . . ?
C9 C8 C7 108.6(2) . . ?
C9 C8 Fe1 69.84(15) . . ?
C7 C8 Fe1 68.78(14) . . ?
C9 C8 H8 125.7 . . ?
C7 C8 H8 125.7 . . ?
Fe1 C8 H8 127.2 . . ?
C8 C9 C10 108.8(2) . . ?
C8 C9 Fe1 70.06(15) . . ?
C10 C9 Fe1 69.08(13) . . ?
C8 C9 H9 125.6 . . ?
C10 C9 H9 125.6 . . ?
Fe1 C9 H9 126.8 . . ?
C9 C10 C6 107.5(2) . . ?
C9 C10 Fe1 70.36(14) . . ?
C6 C10 Fe1 68.29(13) . . ?
C9 C10 H10 126.3 . . ?
C6 C10 H10 126.3 . . ?
Fe1 C10 H10 126.6 . . ?
N1 C11 N2 123.4(2) . . ?
N1 C11 H11 118.3 . . ?
N2 C11 H11 118.3 . . ?
C13 C12 C17 119.4(2) . . ?
C13 C12 P1 121.24(18) . . ?
C17 C12 P1 119.35(18) . . ?
C12 C13 C14 120.3(2) . . ?
C12 C13 H13 119.8 . . ?
C14 C13 H13 119.8 . . ?
C15 C14 C13 120.0(2) . . ?
C15 C14 H14 120.0 . . ?
C13 C14 H14 120.0 . . ?
C14 C15 C16 120.0(2) . . ?
C14 C15 H15 120.0 . . ?
C16 C15 H15 120.0 . . ?
C17 C16 C15 120.2(2) . . ?
C17 C16 H16 119.9 . . ?
C15 C16 H16 119.9 . . ?
C16 C17 C12 120.2(2) . . ?
C16 C17 H17 119.9 . . ?
C12 C17 H17 119.9 . . ?
C23 C18 C19 119.3(2) . . ?
C23 C18 P1 121.62(18) . . ?
C19 C18 P1 119.07(19) . . ?
C20 C19 C18 120.0(2) . . ?
C20 C19 H19 120.0 . . ?
C18 C19 H19 120.0 . . ?
C21 C20 C19 120.1(3) . . ?
C21 C20 H20 120.0 . . ?
C19 C20 H20 120.0 . . ?
C22 C21 C20 120.3(2) . . ?
C22 C21 H21 119.8 . . ?
C20 C21 H21 119.8 . . ?
C21 C22 C23 120.1(3) . . ?
C21 C22 H22 119.9 . . ?
C23 C22 H22 119.9 . . ?
C18 C23 C22 120.2(2) . . ?
C18 C23 H23 119.9 . . ?
C22 C23 H23 119.9 . . ?
N2 C24 C26 110.0(2) . . ?
N2 C24 C25 108.6(2) . . ?
C26 C24 C25 113.6(3) . . ?
N2 C24 H24 108.2 . . ?
C26 C24 H24 108.2 . . ?
C25 C24 H24 108.2 . . ?
C24 C25 H25A 109.5 . . ?
C24 C25 H25B 109.5 . . ?
H25A C25 H25B 109.5 . . ?
C24 C25 H25C 109.5 . . ?
H25A C25 H25C 109.5 . . ?
H25B C25 H25C 109.5 . . ?
C24 C26 H26A 109.5 . . ?
C24 C26 H26B 109.5 . . ?
H26A C26 H26B 109.5 . . ?
C24 C26 H26C 109.5 . . ?
H26A C26 H26C 109.5 . . ?
H26B C26 H26C 109.5 . . ?
N51 Pd51 P51 90.86(6) . . ?
N51 Pd51 Cl52 168.54(6) . . ?
P51 Pd51 Cl52 91.96(2) . . ?
N51 Pd51 Cl51 86.52(6) . . ?
P51 Pd51 Cl51 176.98(2) . . ?
Cl52 Pd51 Cl51 90.90(2) . . ?
C56 Fe51 C57 41.26(10) . . ?
C56 Fe51 C51 106.54(9) . . ?
C57 Fe51 C51 122.41(10) . . ?
C56 Fe51 C52 119.72(9) . . ?
C57 Fe51 C52 104.85(10) . . ?
C51 Fe51 C52 40.84(9) . . ?
C56 Fe51 C53 155.37(10) . . ?
C57 Fe51 C53 119.49(10) . . ?
C51 Fe51 C53 68.63(9) . . ?
C52 Fe51 C53 40.85(10) . . ?
C56 Fe51 C60 41.27(10) . . ?
C57 Fe51 C60 69.25(11) . . ?
C51 Fe51 C60 122.29(10) . . ?
C52 Fe51 C60 156.89(10) . . ?
C53 Fe51 C60 161.56(10) . . ?
C56 Fe51 C54 162.13(10) . . ?
C57 Fe51 C54 156.09(10) . . ?
C51 Fe51 C54 68.27(9) . . ?
C52 Fe51 C54 68.33(10) . . ?
C53 Fe51 C54 40.50(10) . . ?
C60 Fe51 C54 125.84(10) . . ?
C56 Fe51 C55 124.32(10) . . ?
C57 Fe51 C55 160.36(10) . . ?
C51 Fe51 C55 41.01(9) . . ?
C52 Fe51 C55 69.02(10) . . ?
C53 Fe51 C55 68.81(10) . . ?
C60 Fe51 C55 108.68(10) . . ?
C54 Fe51 C55 40.67(9) . . ?
C56 Fe51 C58 68.78(10) . . ?
C57 Fe51 C58 40.71(10) . . ?
C51 Fe51 C58 159.05(10) . . ?
C52 Fe51 C58 122.35(10) . . ?
C53 Fe51 C58 106.66(10) . . ?
C60 Fe51 C58 68.51(11) . . ?
C54 Fe51 C58 122.23(10) . . ?
C55 Fe51 C58 158.21(10) . . ?
C56 Fe51 C59 68.73(10) . . ?
C57 Fe51 C59 68.47(11) . . ?
C51 Fe51 C59 158.88(10) . . ?
C52 Fe51 C59 159.65(10) . . ?
C53 Fe51 C59 124.34(10) . . ?
C60 Fe51 C59 40.68(10) . . ?
C54 Fe51 C59 109.56(11) . . ?
C55 Fe51 C59 123.50(11) . . ?
C58 Fe51 C59 40.30(11) . . ?
C56 P51 C62 105.75(11) . . ?
C56 P51 C68 104.73(11) . . ?
C62 P51 C68 101.37(11) . . ?
C56 P51 Pd51 107.26(8) . . ?
C62 P51 Pd51 118.76(8) . . ?
C68 P51 Pd51 117.64(8) . . ?
C61 N51 C51 118.94(19) . . ?
C61 N51 Pd51 125.88(16) . . ?
C51 N51 Pd51 114.67(14) . . ?
C61 N52 C74 123.8(2) . . ?
C61 N52 H52N 116.1 . . ?
C74 N52 H52N 119.8 . . ?
N51 C51 C52 123.8(2) . . ?
N51 C51 C55 127.6(2) . . ?
C52 C51 C55 108.5(2) . . ?
N51 C51 Fe51 123.87(16) . . ?
C52 C51 Fe51 69.71(13) . . ?
C55 C51 Fe51 69.87(13) . . ?
C51 C52 C53 107.7(2) . . ?
C51 C52 Fe51 69.45(13) . . ?
C53 C52 Fe51 69.65(14) . . ?
C51 C52 H52 126.1 . . ?
C53 C52 H52 126.1 . . ?
Fe51 C52 H52 126.3 . . ?
C54 C53 C52 107.8(2) . . ?
C54 C53 Fe51 69.82(14) . . ?
C52 C53 Fe51 69.51(14) . . ?
C54 C53 H53 126.1 . . ?
C52 C53 H53 126.1 . . ?
Fe51 C53 H53 126.1 . . ?
C53 C54 C55 109.1(2) . . ?
C53 C54 Fe51 69.68(14) . . ?
C55 C54 Fe51 69.78(14) . . ?
C53 C54 H54 125.4 . . ?
C55 C54 H54 125.4 . . ?
Fe51 C54 H54 126.7 . . ?
C54 C55 C51 106.8(2) . . ?
C54 C55 Fe51 69.56(14) . . ?
C51 C55 Fe51 69.11(13) . . ?
C54 C55 H55 126.6 . . ?
C51 C55 H55 126.6 . . ?
Fe51 C55 H55 126.3 . . ?
C57 C56 C60 108.1(2) . . ?
C57 C56 P51 122.34(18) . . ?
C60 C56 P51 129.42(19) . . ?
C57 C56 Fe51 69.74(13) . . ?
C60 C56 Fe51 70.28(14) . . ?
P51 C56 Fe51 122.24(12) . . ?
C58 C57 C56 107.8(2) . . ?
C58 C57 Fe51 70.48(14) . . ?
C56 C57 Fe51 69.00(13) . . ?
C58 C57 H57 126.1 . . ?
C56 C57 H57 126.1 . . ?
Fe51 C57 H57 126.0 . . ?
C59 C58 C57 108.3(2) . . ?
C59 C58 Fe51 69.89(15) . . ?
C57 C58 Fe51 68.80(14) . . ?
C59 C58 H58 125.9 . . ?
C57 C58 H58 125.9 . . ?
Fe51 C58 H58 127.0 . . ?
C58 C59 C60 108.6(2) . . ?
C58 C59 Fe51 69.81(15) . . ?
C60 C59 Fe51 69.33(14) . . ?
C58 C59 H59 125.7 . . ?
C60 C59 H59 125.7 . . ?
Fe51 C59 H59 126.8 . . ?
C59 C60 C56 107.2(2) . . ?
C59 C60 Fe51 69.99(15) . . ?
C56 C60 Fe51 68.45(13) . . ?
C59 C60 H60 126.4 . . ?
C56 C60 H60 126.4 . . ?
Fe51 C60 H60 126.7 . . ?
N51 C61 N52 122.9(2) . . ?
N51 C61 H61 118.6 . . ?
N52 C61 H61 118.6 . . ?
C67 C62 C63 119.5(2) . . ?
C67 C62 P51 119.66(18) . . ?
C63 C62 P51 120.22(19) . . ?
C64 C63 C62 119.8(2) . . ?
C64 C63 H63 120.1 . . ?
C62 C63 H63 120.1 . . ?
C65 C64 C63 120.5(2) . . ?
C65 C64 H64 119.7 . . ?
C63 C64 H64 119.7 . . ?
C64 C65 C66 119.8(2) . . ?
C64 C65 H65 120.1 . . ?
C66 C65 H65 120.1 . . ?
C65 C66 C67 120.3(2) . . ?
C65 C66 H66 119.9 . . ?
C67 C66 H66 119.9 . . ?
C66 C67 C62 120.0(2) . . ?
C66 C67 H67 120.0 . . ?
C62 C67 H67 120.0 . . ?
C73 C68 C69 118.4(2) . . ?
C73 C68 P51 120.67(19) . . ?
C69 C68 P51 120.84(19) . . ?
C70 C69 C68 120.2(3) . . ?
C70 C69 H69 119.9 . . ?
C68 C69 H69 119.9 . . ?
C71 C70 C69 120.4(3) . . ?
C71 C70 H70 119.8 . . ?
C69 C70 H70 119.8 . . ?
C72 C71 C70 119.9(3) . . ?
C72 C71 H71 120.0 . . ?
C70 C71 H71 120.0 . . ?
C71 C72 C73 120.0(3) . . ?
C71 C72 H72 120.0 . . ?
C73 C72 H72 120.0 . . ?
C72 C73 C68 120.9(2) . . ?
C72 C73 H73 119.5 . . ?
C68 C73 H73 119.5 . . ?
N52 C74 C75 110.5(2) . . ?
N52 C74 C76 108.5(2) . . ?
C75 C74 C76 111.6(3) . . ?
N52 C74 H74 108.7 . . ?
C75 C74 H74 108.7 . . ?
C76 C74 H74 108.7 . . ?
C74 C75 H75A 109.5 . . ?
C74 C75 H75B 109.5 . . ?
H75A C75 H75B 109.5 . . ?
C74 C75 H75C 109.5 . . ?
H75A C75 H75C 109.5 . . ?
H75B C75 H75C 109.5 . . ?
C74 C76 H76A 109.5 . . ?
C74 C76 H76B 109.5 . . ?
H76A C76 H76B 109.5 . . ?
C74 C76 H76C 109.5 . . ?
H76A C76 H76C 109.5 . . ?
H76B C76 H76C 109.5 . . ?
Cl1S C1S Cl2S 112.35(19) . . ?
Cl1S C1S H1S1 109.1 . . ?
Cl2S C1S H1S1 109.1 . . ?
Cl1S C1S H1S2 109.1 . . ?
Cl2S C1S H1S2 109.1 . . ?
H1S1 C1S H1S2 107.9 . . ?
Cl4S C2S Cl3S 114.2(2) . . ?
Cl4S C2S H2S1 108.7 . . ?
Cl3S C2S H2S1 108.7 . . ?
Cl4S C2S H2S2 108.7 . . ?
Cl3S C2S H2S2 108.7 . . ?
H2S1 C2S H2S2 107.6 . . ?

loop_
_geom_bond_atom_site_label_1
_geom_bond_atom_site_label_2
_geom_bond_distance
_geom_bond_site_symmetry_2
_geom_bond_publ_flag
Pd1 N1 2.0436(18) . ?
Pd1 P1 2.2584(6) . ?
Pd1 Cl2 2.2931(6) . ?
Pd1 Cl1 2.3570(6) . ?
Fe1 C6 2.013(2) . ?
Fe1 C1 2.031(2) . ?
Fe1 C7 2.032(2) . ?
Fe1 C10 2.035(2) . ?
Fe1 C3 2.035(2) . ?
Fe1 C2 2.041(2) . ?
Fe1 C4 2.043(2) . ?
Fe1 C5 2.043(2) . ?
Fe1 C9 2.052(2) . ?
Fe1 C8 2.055(3) . ?
P1 C6 1.788(2) . ?
P1 C12 1.816(2) . ?
P1 C18 1.816(2) . ?
N1 C11 1.307(3) . ?
N1 C1 1.417(3) . ?
N2 C11 1.317(3) . ?
N2 C24 1.472(3) . ?
N2 H2N 0.8668 . ?
C1 C2 1.422(3) . ?
C1 C5 1.429(3) . ?
C2 C3 1.427(3) . ?
C2 H2 0.9500 . ?
C3 C4 1.414(4) . ?
C3 H3 0.9500 . ?
C4 C5 1.426(3) . ?
C4 H4 0.9500 . ?
C5 H5 0.9500 . ?
C6 C7 1.433(3) . ?
C6 C10 1.444(3) . ?
C7 C8 1.421(4) . ?
C7 H7 0.9500 . ?
C8 C9 1.408(4) . ?
C8 H8 0.9500 . ?
C9 C10 1.417(4) . ?
C9 H9 0.9500 . ?
C10 H10 0.9500 . ?
C11 H11 0.9500 . ?
C12 C13 1.386(3) . ?
C12 C17 1.387(3) . ?
C13 C14 1.394(3) . ?
C13 H13 0.9500 . ?
C14 C15 1.373(4) . ?
C14 H14 0.9500 . ?
C15 C16 1.388(4) . ?
C15 H15 0.9500 . ?
C16 C17 1.385(3) . ?
C16 H16 0.9500 . ?
C17 H17 0.9500 . ?
C18 C23 1.385(3) . ?
C18 C19 1.400(3) . ?
C19 C20 1.389(4) . ?
C19 H19 0.9500 . ?
C20 C21 1.379(4) . ?
C20 H20 0.9500 . ?
C21 C22 1.377(4) . ?
C21 H21 0.9500 . ?
C22 C23 1.393(4) . ?
C22 H22 0.9500 . ?
C23 H23 0.9500 . ?
C24 C26 1.491(4) . ?
C24 C25 1.503(4) . ?
C24 H24 1.0000 . ?
C25 H25A 0.9800 . ?
C25 H25B 0.9800 . ?
C25 H25C 0.9800 . ?
C26 H26A 0.9800 . ?
C26 H26B 0.9800 . ?
C26 H26C 0.9800 . ?
Pd51 N51 2.0364(18) . ?
Pd51 P51 2.2687(6) . ?
Pd51 Cl52 2.2877(6) . ?
Pd51 Cl51 2.3703(6) . ?
Fe51 C56 2.021(2) . ?
Fe51 C57 2.031(2) . ?
Fe51 C51 2.039(2) . ?
Fe51 C52 2.043(2) . ?
Fe51 C53 2.045(3) . ?
Fe51 C60 2.046(2) . ?
Fe51 C54 2.046(2) . ?
Fe51 C55 2.049(2) . ?
Fe51 C58 2.054(2) . ?
Fe51 C59 2.055(3) . ?
P51 C56 1.794(2) . ?
P51 C62 1.812(2) . ?
P51 C68 1.837(2) . ?
N51 C61 1.298(3) . ?
N51 C51 1.413(3) . ?
N52 C61 1.318(3) . ?
N52 C74 1.466(3) . ?
N52 H52N 0.9656 . ?
C51 C52 1.424(3) . ?
C51 C55 1.432(3) . ?
C52 C53 1.426(3) . ?
C52 H52 0.9500 . ?
C53 C54 1.416(3) . ?
C53 H53 0.9500 . ?
C54 C55 1.423(3) . ?
C54 H54 0.9500 . ?
C55 H55 0.9500 . ?
C56 C57 1.428(3) . ?
C56 C60 1.434(3) . ?
C57 C58 1.421(3) . ?
C57 H57 0.9500 . ?
C58 C59 1.415(4) . ?
C58 H58 0.9500 . ?
C59 C60 1.425(3) . ?
C59 H59 0.9500 . ?
C60 H60 0.9500 . ?
C61 H61 0.9500 . ?
C62 C67 1.392(3) . ?
C62 C63 1.396(3) . ?
C63 C64 1.388(4) . ?
C63 H63 0.9500 . ?
C64 C65 1.381(4) . ?
C64 H64 0.9500 . ?
C65 C66 1.386(4) . ?
C65 H65 0.9500 . ?
C66 C67 1.389(4) . ?
C66 H66 0.9500 . ?
C67 H67 0.9500 . ?
C68 C73 1.392(3) . ?
C68 C69 1.399(4) . ?
C69 C70 1.390(4) . ?
C69 H69 0.9500 . ?
C70 C71 1.384(4) . ?
C70 H70 0.9500 . ?
C71 C72 1.375(4) . ?
C71 H71 0.9500 . ?
C72 C73 1.391(3) . ?
C72 H72 0.9500 . ?
C73 H73 0.9500 . ?
C74 C75 1.503(4) . ?
C74 C76 1.506(5) . ?
C74 H74 1.0000 . ?
C75 H75A 0.9800 . ?
C75 H75B 0.9800 . ?
C75 H75C 0.9800 . ?
C76 H76A 0.9800 . ?
C76 H76B 0.9800 . ?
C76 H76C 0.9800 . ?
C1S Cl1S 1.744(4) . ?
C1S Cl2S 1.758(4) . ?
C1S H1S1 0.9900 . ?
C1S H1S2 0.9900 . ?
C2S Cl4S 1.723(3) . ?
C2S Cl3S 1.725(4) . ?
C2S H2S1 0.9900 . ?
C2S H2S2 0.9900 . ?
